data_4129503
loop_
_publ_author_name
'Wanner, Benedikt'
'Kreituss, Imants'
'Gutierrez, Osvaldo'
'Kozlowski, Marisa C.'
'Bode, Jeffrey W.'

_publ_section_title
;
 Catalytic Kinetic Resolution of Disubstituted Piperidines by
 Enantioselective Acylation: Synthetic Utility and Mechanistic Insights.
;
_journal_issue 35
_journal_name_full 'Journal of the American Chemical Society'
_journal_page_first 11491
_journal_page_last 11497
_journal_paper_doi 10.1021/jacs.5b07201
_journal_volume 137
_journal_year 2015
_chemical_absolute_configuration ad
_chemical_formula_moiety 'C20 H24 N2 O4 S'
_chemical_formula_sum 'C20 H24 N2 O4 S'
_chemical_formula_weight 388.47
_chemical_name_systematic 4-benzyl-2-ethyl-1-((4-nitrophenyl)sulfonyl)piperidine
_space_group_crystal_system orthorhombic
_space_group_IT_number 19
_space_group_name_Hall 'P 2ac 2ab'
_space_group_name_H-M_alt 'P 21 21 21'
_atom_sites_solution_hydrogens geom
_atom_sites_solution_primary direct
_audit_creation_date 2015-01-27
_audit_creation_method
;
Olex2 1.2
(compiled 2015.01.26 svn.r3150 for OlexSys, GUI svn.r4998)
;
_cell_angle_alpha 90
_cell_angle_beta 90
_cell_angle_gamma 90
_cell_formula_units_Z 4
_cell_length_a 8.8603(7)
_cell_length_b 11.6145(9)
_cell_length_c 18.4379(14)
_cell_measurement_reflns_used 9840
_cell_measurement_temperature 100.0(2)
_cell_measurement_theta_max 30.52
_cell_measurement_theta_min 2.21
_cell_volume 1897.4(3)
_computing_cell_refinement 'Bruker SAINT'
_computing_data_collection 'Bruker APEX2'
_computing_data_reduction 'Bruker SAINT'
_computing_molecular_graphics 'Olex2 (Dolomanov et al., 2009)'
_computing_publication_material 'Olex2 (Dolomanov et al., 2009)'
_computing_structure_refinement 'XL (Sheldrick, 2008)'
_computing_structure_solution 'XS (Sheldrick, 2008)'
_diffrn_ambient_temperature 100.0(2)
_diffrn_detector 'Bruker APEX2 area detector'
_diffrn_detector_area_resol_mean 8.33
_diffrn_detector_type 'CCD area detector'
_diffrn_measured_fraction_theta_full 0.903
_diffrn_measured_fraction_theta_max 0.857
_diffrn_measurement_device 'kappa-stage diffractometer'
_diffrn_measurement_device_type 'Bruker Apex2 Duo (Mo)'
_diffrn_measurement_method '\w and \f scans'
_diffrn_radiation_monochromator 'focusing graphite'
_diffrn_radiation_probe x-ray
_diffrn_radiation_type MoK\a
_diffrn_radiation_wavelength 0.71073
_diffrn_reflns_av_R_equivalents 0.0198
_diffrn_reflns_av_unetI/netI 0.0114
_diffrn_reflns_Laue_measured_fraction_full 0.903
_diffrn_reflns_Laue_measured_fraction_max 0.857
_diffrn_reflns_limit_h_max 5
_diffrn_reflns_limit_h_min -11
_diffrn_reflns_limit_k_max 14
_diffrn_reflns_limit_k_min -15
_diffrn_reflns_limit_l_max 16
_diffrn_reflns_limit_l_min -16
_diffrn_reflns_number 32217
_diffrn_reflns_point_group_measured_fraction_full 0.907
_diffrn_reflns_point_group_measured_fraction_max 0.860
_diffrn_reflns_theta_full 25.242
_diffrn_reflns_theta_max 27.484
_diffrn_reflns_theta_min 2.072
_diffrn_source 'sealed tube'
_diffrn_standards_number 0
_exptl_absorpt_coefficient_mu 0.199
_exptl_absorpt_correction_T_max 0.7461
_exptl_absorpt_correction_T_min 0.7131
_exptl_absorpt_correction_type multi-scan
_exptl_absorpt_process_details
;
SADABS-2012/1 (Bruker,2012) was used for absorption correction.
wR2(int) was 0.0404 before and 0.0377 after correction.
The Ratio of minimum to maximum transmission is 0.9558.
The \l/2 correction factor is 0.0015.
;
_exptl_crystal_colour 'clear colourless'
_exptl_crystal_colour_lustre clear
_exptl_crystal_colour_primary colourless
_exptl_crystal_density_diffrn 1.360
_exptl_crystal_description plate
_exptl_crystal_F_000 824
_exptl_crystal_size_max 0.28
_exptl_crystal_size_mid 0.24
_exptl_crystal_size_min 0.06
_refine_diff_density_max 0.214
_refine_diff_density_min -0.263
_refine_diff_density_rms 0.033
_refine_ls_abs_structure_details
;
 Flack x determined using 1572 quotients [(I+)-(I-)]/[(I+)+(I-)]
 (Parsons, Flack and Wagner, Acta Cryst. B69 (2013) 249-259).
;
_refine_ls_abs_structure_Flack 0.029(11)
_refine_ls_extinction_method none
_refine_ls_goodness_of_fit_ref 1.058
_refine_ls_hydrogen_treatment constr
_refine_ls_matrix_type full
_refine_ls_number_parameters 245
_refine_ls_number_reflns 3747
_refine_ls_number_restraints 0
_refine_ls_restrained_S_all 1.058
_refine_ls_R_factor_all 0.0241
_refine_ls_R_factor_gt 0.0232
_refine_ls_shift/su_max 0.000
_refine_ls_shift/su_mean 0.000
_refine_ls_structure_factor_coef Fsqd
_refine_ls_weighting_details 'w=1/[\s^2^(Fo^2^)+(0.0353P)^2^+0.3796P] where P=(Fo^2^+2Fc^2^)/3'
_refine_ls_weighting_scheme calc
_refine_ls_wR_factor_gt 0.0601
_refine_ls_wR_factor_ref 0.0607
_reflns_Friedel_coverage 0.760
_reflns_Friedel_fraction_full 0.912
_reflns_Friedel_fraction_max 0.864
_reflns_number_gt 3656
_reflns_number_total 3747
_reflns_threshold_expression 'I > 2\s(I)'
_cod_data_source_file ja5b07201_si_002.cif
_cod_data_source_block mo_jb200115_1_1_0m
_cod_database_code 4129503
_shelxl_version_number 2014/6
_shelx_space_group_comment
;
The symmetry employed for this shelxl refinement is uniquely defined
by the following loop, which should always be used as a source of
symmetry information in preference to the above space-group names.
They are only intended as comments.
;
_olex2_refinement_description
;
1. Fixed Uiso
 At 1.2 times of:
  All C(H) groups, All C(H,H) groups
 At 1.5 times of:
  All C(H,H,H) groups
2.a Ternary CH refined with riding coordinates:
 C6(H6), C8(H8)
2.b Secondary CH2 refined with riding coordinates:
 C5(H5A,H5B), C7(H7A,H7B), C15(H15A,H15B), C16(H16A,H16B), C17(H17A,H17B)
2.c Aromatic/amide H refined with riding coordinates:
 C1(H1), C2(H2), C3(H3), C10(H10), C11(H11), C13(H13), C14(H14), C19(H19),
 C20(H20)
2.d Idealised Me refined as rotating group:
 C18(H18A,H18B,H18C)
;
_olex2_submission_original_sample_id jb200115_1_1
_olex2_submission_special_instructions 'No special instructions were received'

loop_
_space_group_symop_operation_xyz
'x, y, z'
'x+1/2, -y+1/2, -z'
'-x, y+1/2, -z+1/2'
'-x+1/2, -y, z+1/2'

loop_
_atom_site_label
_atom_site_type_symbol
_atom_site_fract_x
_atom_site_fract_y
_atom_site_fract_z
_atom_site_U_iso_or_equiv
_atom_site_adp_type
_atom_site_occupancy
_atom_site_site_symmetry_order
_atom_site_calc_flag
_atom_site_refinement_flags_posn
S1 S 0.51202(4) 0.21142(3) 0.82045(2) 0.01591(11) Uani 1 1 d .
O1 O 0.18320(17) 0.22286(15) 0.49774(8) 0.0351(4) Uani 1 1 d .
O2 O 0.32293(19) 0.37439(13) 0.48751(8) 0.0345(4) Uani 1 1 d .
O3 O 0.65520(12) 0.26846(11) 0.82669(7) 0.0217(3) Uani 1 1 d .
O4 O 0.50041(15) 0.09056(10) 0.83492(8) 0.0237(3) Uani 1 1 d .
N1 N 0.39547(14) 0.27683(12) 0.87367(8) 0.0148(3) Uani 1 1 d .
N2 N 0.27867(17) 0.28991(15) 0.52099(9) 0.0245(4) Uani 1 1 d .
C1 C -0.0022(2) 0.43979(18) 0.58733(12) 0.0295(5) Uani 1 1 d .
H1 H -0.0052 0.4271 0.5364 0.035 Uiso 1 1 calc R
C2 C 0.0926(2) 0.52250(18) 0.61614(12) 0.0287(5) Uani 1 1 d .
H2 H 0.1553 0.5665 0.5848 0.034 Uiso 1 1 calc R
C3 C 0.09693(19) 0.54182(15) 0.69015(12) 0.0223(4) Uani 1 1 d .
H3 H 0.1621 0.5994 0.7091 0.027 Uiso 1 1 calc R
C4 C 0.00655(19) 0.47760(14) 0.73750(11) 0.0188(4) Uani 1 1 d .
C5 C 0.01174(18) 0.49597(14) 0.81808(11) 0.0196(4) Uani 1 1 d .
H5A H -0.0876 0.4746 0.8386 0.024 Uiso 1 1 calc R
H5B H 0.0269 0.5791 0.8274 0.024 Uiso 1 1 calc R
C6 C 0.13505(18) 0.42833(14) 0.85902(10) 0.0156(4) Uani 1 1 d .
H6 H 0.1178 0.4402 0.9121 0.019 Uiso 1 1 calc R
C7 C 0.12401(18) 0.29911(14) 0.84419(10) 0.0154(4) Uani 1 1 d .
H7A H 0.1366 0.2857 0.7915 0.018 Uiso 1 1 calc R
H7B H 0.0219 0.2722 0.8579 0.018 Uiso 1 1 calc R
C8 C 0.24166(17) 0.22737(14) 0.88537(10) 0.0151(4) Uani 1 1 d .
H8 H 0.2412 0.1483 0.8639 0.018 Uiso 1 1 calc R
C9 C 0.44993(18) 0.23067(13) 0.72978(10) 0.0147(4) Uani 1 1 d .
C10 C 0.3502(2) 0.15168(15) 0.69916(11) 0.0201(4) Uani 1 1 d .
H10 H 0.3202 0.0853 0.7256 0.024 Uiso 1 1 calc R
C11 C 0.2954(2) 0.17040(15) 0.63034(11) 0.0218(4) Uani 1 1 d .
H11 H 0.2274 0.1174 0.6086 0.026 Uiso 1 1 calc R
C12 C 0.34154(19) 0.26821(15) 0.59329(10) 0.0174(4) Uani 1 1 d .
C13 C -0.0934(2) 0.37500(19) 0.63358(12) 0.0301(5) Uani 1 1 d .
H13 H -0.1592 0.3180 0.6144 0.036 Uiso 1 1 calc R
C14 C -0.0876(2) 0.39420(17) 0.70745(11) 0.0231(5) Uani 1 1 d .
H14 H -0.1495 0.3493 0.7386 0.028 Uiso 1 1 calc R
C15 C 0.29472(18) 0.47055(14) 0.84176(11) 0.0167(4) Uani 1 1 d .
H15A H 0.3149 0.4613 0.7893 0.020 Uiso 1 1 calc R
H15B H 0.3033 0.5533 0.8538 0.020 Uiso 1 1 calc R
C16 C 0.41018(19) 0.40246(14) 0.88509(11) 0.0177(4) Uani 1 1 d .
H16A H 0.5129 0.4271 0.8708 0.021 Uiso 1 1 calc R
H16B H 0.3973 0.4197 0.9373 0.021 Uiso 1 1 calc R
C17 C 0.21026(19) 0.21496(16) 0.96611(10) 0.0203(4) Uani 1 1 d .
H17A H 0.1035 0.1923 0.9730 0.024 Uiso 1 1 calc R
H17B H 0.2250 0.2906 0.9899 0.024 Uiso 1 1 calc R
C18 C 0.3114(2) 0.12618(18) 1.00291(12) 0.0262(4) Uani 1 1 d .
H18A H 0.2908 0.0498 0.9827 0.039 Uiso 1 1 calc GR
H18B H 0.2909 0.1256 1.0551 0.039 Uiso 1 1 calc GR
H18C H 0.4174 0.1462 0.9946 0.039 Uiso 1 1 calc GR
C19 C 0.49644(19) 0.32754(13) 0.69123(10) 0.0165(4) Uani 1 1 d .
H19 H 0.5654 0.3803 0.7125 0.020 Uiso 1 1 calc R
C20 C 0.44232(19) 0.34683(14) 0.62223(11) 0.0174(4) Uani 1 1 d .
H20 H 0.4734 0.4124 0.5952 0.021 Uiso 1 1 calc R

loop_
_atom_site_aniso_label
_atom_site_aniso_U_11
_atom_site_aniso_U_22
_atom_site_aniso_U_33
_atom_site_aniso_U_23
_atom_site_aniso_U_13
_atom_site_aniso_U_12
S1 0.01480(17) 0.01571(18) 0.0172(3) 0.00315(16) 0.00155(16) 0.00423(14)
O1 0.0341(8) 0.0484(10) 0.0228(9) -0.0069(7) -0.0061(6) -0.0124(7)
O2 0.0450(9) 0.0376(8) 0.0209(9) 0.0100(6) -0.0049(7) -0.0061(7)
O3 0.0136(5) 0.0297(7) 0.0218(9) 0.0025(6) -0.0004(5) 0.0030(5)
O4 0.0283(6) 0.0178(6) 0.0250(8) 0.0064(5) 0.0041(6) 0.0090(5)
N1 0.0145(6) 0.0150(6) 0.0148(9) 0.0006(6) 0.0013(5) 0.0003(5)
N2 0.0247(7) 0.0311(8) 0.0175(10) -0.0029(7) 0.0000(6) 0.0005(7)
C1 0.0264(9) 0.0417(11) 0.0203(12) 0.0070(9) -0.0006(8) 0.0100(9)
C2 0.0204(9) 0.0348(11) 0.0310(16) 0.0161(9) 0.0049(8) 0.0047(8)
C3 0.0170(7) 0.0209(8) 0.0291(14) 0.0086(8) 0.0014(7) 0.0018(6)
C4 0.0129(7) 0.0168(7) 0.0265(13) 0.0067(7) 0.0020(7) 0.0052(7)
C5 0.0159(7) 0.0165(7) 0.0265(13) 0.0009(7) 0.0056(7) 0.0036(6)
C6 0.0170(7) 0.0153(7) 0.0144(11) -0.0016(7) 0.0025(6) 0.0015(6)
C7 0.0152(7) 0.0154(7) 0.0154(11) -0.0005(7) 0.0005(6) 0.0001(6)
C8 0.0139(7) 0.0152(7) 0.0161(11) 0.0005(7) 0.0001(6) -0.0015(6)
C9 0.0151(7) 0.0133(7) 0.0157(11) -0.0014(6) 0.0048(6) 0.0026(6)
C10 0.0248(8) 0.0162(8) 0.0193(12) 0.0007(7) 0.0054(7) -0.0062(7)
C11 0.0238(9) 0.0235(9) 0.0180(12) -0.0037(8) 0.0033(8) -0.0099(7)
C12 0.0191(8) 0.0203(8) 0.0127(11) -0.0026(7) 0.0027(6) -0.0002(6)
C13 0.0264(10) 0.0349(11) 0.0290(15) 0.0038(9) -0.0061(9) -0.0027(8)
C14 0.0168(8) 0.0261(9) 0.0263(14) 0.0082(8) -0.0008(7) -0.0021(7)
C15 0.0178(7) 0.0129(7) 0.0195(11) -0.0019(7) 0.0032(6) 0.0001(6)
C16 0.0170(8) 0.0174(8) 0.0188(12) -0.0017(7) 0.0007(7) -0.0026(6)
C17 0.0204(8) 0.0223(8) 0.0181(12) 0.0008(8) 0.0009(7) -0.0030(7)
C18 0.0243(9) 0.0343(11) 0.0200(13) 0.0103(8) -0.0020(8) -0.0030(8)
C19 0.0178(7) 0.0137(7) 0.0179(11) -0.0022(6) 0.0015(7) -0.0024(6)
C20 0.0225(8) 0.0130(7) 0.0167(12) 0.0004(7) 0.0031(7) -0.0007(6)

loop_
_atom_type_symbol
_atom_type_description
_atom_type_scat_dispersion_real
_atom_type_scat_dispersion_imag
_atom_type_scat_source
C C 0.0033 0.0016 'International Tables Vol C Tables 4.2.6.8 and 6.1.1.4'
H H 0.0000 0.0000 'International Tables Vol C Tables 4.2.6.8 and 6.1.1.4'
N N 0.0061 0.0033 'International Tables Vol C Tables 4.2.6.8 and 6.1.1.4'
O O 0.0106 0.0060 'International Tables Vol C Tables 4.2.6.8 and 6.1.1.4'
S S 0.1246 0.1234 'International Tables Vol C Tables 4.2.6.8 and 6.1.1.4'

loop_
_geom_angle_atom_site_label_1
_geom_angle_atom_site_label_2
_geom_angle_atom_site_label_3
_geom_angle
O3 S1 N1 107.42(7)
O3 S1 C9 106.94(8)
O4 S1 O3 120.04(8)
O4 S1 N1 107.57(8)
O4 S1 C9 106.07(8)
N1 S1 C9 108.37(7)
C8 N1 S1 119.35(12)
C16 N1 S1 119.61(11)
C16 N1 C8 116.02(13)
O1 N2 C12 118.05(16)
O2 N2 O1 123.61(18)
O2 N2 C12 118.33(16)
C2 C1 H1 120.3
C2 C1 C13 119.5(2)
C13 C1 H1 120.3
C1 C2 H2 119.7
C1 C2 C3 120.57(19)
C3 C2 H2 119.7
C2 C3 H3 119.6
C2 C3 C4 120.86(18)
C4 C3 H3 119.6
C3 C4 C5 121.59(17)
C14 C4 C3 117.71(19)
C14 C4 C5 120.70(16)
C4 C5 H5A 108.4
C4 C5 H5B 108.4
C4 C5 C6 115.68(14)
H5A C5 H5B 107.4
C6 C5 H5A 108.4
C6 C5 H5B 108.4
C5 C6 H6 107.5
C7 C6 C5 111.54(14)
C7 C6 H6 107.5
C7 C6 C15 109.66(13)
C15 C6 C5 112.94(14)
C15 C6 H6 107.5
C6 C7 H7A 108.8
C6 C7 H7B 108.8
C6 C7 C8 113.64(14)
H7A C7 H7B 107.7
C8 C7 H7A 108.8
C8 C7 H7B 108.8
N1 C8 C7 109.82(13)
N1 C8 H8 107.4
N1 C8 C17 110.15(14)
C7 C8 H8 107.4
C17 C8 C7 114.27(14)
C17 C8 H8 107.4
C10 C9 S1 119.70(13)
C10 C9 C19 120.84(17)
C19 C9 S1 119.40(13)
C9 C10 H10 120.2
C11 C10 C9 119.57(16)
C11 C10 H10 120.2
C10 C11 H11 120.7
C10 C11 C12 118.66(17)
C12 C11 H11 120.7
C11 C12 N2 118.45(16)
C20 C12 N2 118.81(16)
C20 C12 C11 122.73(18)
C1 C13 H13 120.2
C14 C13 C1 119.6(2)
C14 C13 H13 120.2
C4 C14 H14 119.1
C13 C14 C4 121.78(18)
C13 C14 H14 119.1
C6 C15 H15A 109.6
C6 C15 H15B 109.6
H15A C15 H15B 108.1
C16 C15 C6 110.25(14)
C16 C15 H15A 109.6
C16 C15 H15B 109.6
N1 C16 C15 112.27(14)
N1 C16 H16A 109.2
N1 C16 H16B 109.2
C15 C16 H16A 109.2
C15 C16 H16B 109.2
H16A C16 H16B 107.9
C8 C17 H17A 109.0
C8 C17 H17B 109.0
C8 C17 C18 113.07(15)
H17A C17 H17B 107.8
C18 C17 H17A 109.0
C18 C17 H17B 109.0
C17 C18 H18A 109.5
C17 C18 H18B 109.5
C17 C18 H18C 109.5
H18A C18 H18B 109.5
H18A C18 H18C 109.5
H18B C18 H18C 109.5
C9 C19 H19 120.0
C20 C19 C9 119.97(16)
C20 C19 H19 120.0
C12 C20 H20 120.9
C19 C20 C12 118.23(16)
C19 C20 H20 120.9

loop_
_geom_bond_atom_site_label_1
_geom_bond_atom_site_label_2
_geom_bond_distance
S1 O3 1.4358(12)
S1 O4 1.4325(12)
S1 N1 1.6144(15)
S1 C9 1.7740(19)
O1 N2 1.227(2)
O2 N2 1.224(2)
N1 C8 1.495(2)
N1 C16 1.480(2)
N2 C12 1.467(3)
C1 H1 0.9500
C1 C2 1.382(3)
C1 C13 1.395(3)
C2 H2 0.9500
C2 C3 1.384(3)
C3 H3 0.9500
C3 C4 1.400(2)
C4 C5 1.502(3)
C4 C14 1.393(3)
C5 H5A 0.9900
C5 H5B 0.9900
C5 C6 1.543(2)
C6 H6 1.0000
C6 C7 1.529(2)
C6 C15 1.531(2)
C7 H7A 0.9900
C7 H7B 0.9900
C7 C8 1.535(2)
C8 H8 1.0000
C8 C17 1.521(3)
C9 C10 1.393(2)
C9 C19 1.393(2)
C10 H10 0.9500
C10 C11 1.376(3)
C11 H11 0.9500
C11 C12 1.387(2)
C12 C20 1.384(2)
C13 H13 0.9500
C13 C14 1.381(3)
C14 H14 0.9500
C15 H15A 0.9900
C15 H15B 0.9900
C15 C16 1.520(2)
C16 H16A 0.9900
C16 H16B 0.9900
C17 H17A 0.9900
C17 H17B 0.9900
C17 C18 1.525(3)
C18 H18A 0.9800
C18 H18B 0.9800
C18 H18C 0.9800
C19 H19 0.9500
C19 C20 1.378(3)
C20 H20 0.9500

loop_
_geom_torsion_atom_site_label_1
_geom_torsion_atom_site_label_2
_geom_torsion_atom_site_label_3
_geom_torsion_atom_site_label_4
_geom_torsion
S1 N1 C8 C7 -105.77(14)
S1 N1 C8 C17 127.52(14)
S1 N1 C16 C15 102.10(15)
S1 C9 C10 C11 176.25(13)
S1 C9 C19 C20 -176.37(13)
O1 N2 C12 C11 2.9(2)
O1 N2 C12 C20 -176.03(17)
O2 N2 C12 C11 -177.83(17)
O2 N2 C12 C20 3.2(2)
O3 S1 N1 C8 -172.57(12)
O3 S1 N1 C16 33.47(15)
O3 S1 C9 C10 154.87(13)
O3 S1 C9 C19 -27.97(15)
O4 S1 N1 C8 -42.06(15)
O4 S1 N1 C16 163.99(13)
O4 S1 C9 C10 25.64(15)
O4 S1 C9 C19 -157.20(13)
N1 S1 C9 C10 -89.61(15)
N1 S1 C9 C19 87.55(14)
N1 C8 C17 C18 -66.34(18)
N2 C12 C20 C19 177.74(15)
C1 C2 C3 C4 0.5(3)
C1 C13 C14 C4 0.5(3)
C2 C1 C13 C14 -0.1(3)
C2 C3 C4 C5 178.93(16)
C2 C3 C4 C14 -0.2(3)
C3 C4 C5 C6 -85.84(19)
C3 C4 C14 C13 -0.3(3)
C4 C5 C6 C7 -55.28(19)
C4 C5 C6 C15 68.76(19)
C5 C4 C14 C13 -179.43(17)
C5 C6 C7 C8 -178.40(14)
C5 C6 C15 C16 178.64(15)
C6 C7 C8 N1 -50.7(2)
C6 C7 C8 C17 73.65(18)
C6 C15 C16 N1 54.94(19)
C7 C6 C15 C16 -56.3(2)
C7 C8 C17 C18 169.48(15)
C8 N1 C16 C15 -52.7(2)
C9 S1 N1 C8 72.21(14)
C9 S1 N1 C16 -81.74(14)
C9 C10 C11 C12 0.0(3)
C9 C19 C20 C12 0.3(2)
C10 C9 C19 C20 0.8(2)
C10 C11 C12 N2 -177.85(16)
C10 C11 C12 C20 1.1(3)
C11 C12 C20 C19 -1.2(3)
C13 C1 C2 C3 -0.4(3)
C14 C4 C5 C6 93.21(19)
C15 C6 C7 C8 55.7(2)
C16 N1 C8 C7 49.1(2)
C16 N1 C8 C17 -77.62(18)
C19 C9 C10 C11 -0.9(3)
